data_7004613
loop_
_publ_author_name
'Banerjee, Atanu'
'Singh, Reena'
'Chopra, Deepak'
'Colacio, Enrique'
'Rajak, Kajal Krishna'

_publ_section_title
;
 Mixed bridged dinuclear Ni(II) complexes: synthesis, structure,
 magnetic properties and DFT study
;
_journal_issue 46
_journal_name_full 'Dalton Transactions'
_journal_page_first 6539
_journal_page_last 6545
_journal_paper_doi 10.1039/b809197h
_journal_year 2008
_chemical_formula_sum 'C32 H49 N7 Ni2 O6'
_chemical_formula_weight 745.16
_chemical_name_systematic
;
?
;
_space_group_IT_number 2
_symmetry_cell_setting triclinic
_symmetry_space_group_name_Hall '-P 1'
_symmetry_space_group_name_H-M 'P -1'
_atom_sites_solution_hydrogens geom
_atom_sites_solution_primary direct
_atom_sites_solution_secondary difmap
_audit_creation_method SHELXL-97
_cell_angle_alpha 91.438(2)
_cell_angle_beta 99.001(2)
_cell_angle_gamma 114.755(2)
_cell_formula_units_Z 2
_cell_length_a 10.4736(13)
_cell_length_b 11.0275(13)
_cell_length_c 17.238(2)
_cell_measurement_temperature 293(2)
_cell_measurement_theta_max 26.00
_cell_measurement_theta_min 2.04
_cell_volume 1776.6(4)
_computing_structure_refinement 'SHELXL-97 (Sheldrick, 1997)'
_computing_structure_solution 'SHELXS-97 (Sheldrick, 1990)'
_diffrn_ambient_temperature 293(2)
_diffrn_measured_fraction_theta_full 0.995
_diffrn_measured_fraction_theta_max 0.995
_diffrn_radiation_monochromator graphite
_diffrn_radiation_source 'fine-focus sealed tube'
_diffrn_radiation_type MoK\a
_diffrn_radiation_wavelength 0.71073
_diffrn_reflns_av_R_equivalents 0.0377
_diffrn_reflns_av_sigmaI/netI 0.0466
_diffrn_reflns_limit_h_max 12
_diffrn_reflns_limit_h_min -12
_diffrn_reflns_limit_k_max 13
_diffrn_reflns_limit_k_min -13
_diffrn_reflns_limit_l_max 21
_diffrn_reflns_limit_l_min -21
_diffrn_reflns_number 18586
_diffrn_reflns_theta_full 26.00
_diffrn_reflns_theta_max 26.00
_diffrn_reflns_theta_min 2.04
_exptl_absorpt_coefficient_mu 1.111
_exptl_absorpt_correction_T_max 0.801
_exptl_absorpt_correction_T_min 0.766
_exptl_absorpt_correction_type multi-scan
_exptl_absorpt_process_details (SADABAS,SHELDRICK-1997)
_exptl_crystal_colour green
_exptl_crystal_density_diffrn 1.393
_exptl_crystal_density_method 'not measured'
_exptl_crystal_description parallopiped
_exptl_crystal_F_000 788
_exptl_crystal_size_max 0.30
_exptl_crystal_size_mid 0.20
_exptl_crystal_size_min 0.20
_refine_diff_density_max 0.898
_refine_diff_density_min -0.581
_refine_diff_density_rms 0.073
_refine_ls_extinction_method none
_refine_ls_goodness_of_fit_ref 1.029
_refine_ls_hydrogen_treatment none
_refine_ls_matrix_type full
_refine_ls_number_parameters 424
_refine_ls_number_reflns 6943
_refine_ls_number_restraints 0
_refine_ls_restrained_S_all 1.029
_refine_ls_R_factor_all 0.0680
_refine_ls_R_factor_gt 0.0494
_refine_ls_shift/su_max 0.000
_refine_ls_shift/su_mean 0.000
_refine_ls_structure_factor_coef Fsqd
_refine_ls_weighting_details 'calc w=1/[\s^2^(Fo^2^)+(0.0673P)^2^+1.1274P] where P=(Fo^2^+2Fc^2^)/3'
_refine_ls_weighting_scheme calc
_refine_ls_wR_factor_gt 0.1244
_refine_ls_wR_factor_ref 0.1336
_reflns_number_gt 5327
_reflns_number_total 6943
_reflns_threshold_expression >2sigma(I)
_cod_data_source_file b809197h.txt
_cod_data_source_block '[Ni2(L)(N3)(H2O)].H2O.CH3OH'
_cod_depositor_comments
;
The following automatic conversions were performed:
'_symmetry_cell_setting' value 'Triclinic' changed to 'triclinic'
according to '/home/saulius/struct/CIF-dictionaries/cif_core.dic'
dictionary named 'cif_core.dic' version 2.4.1 from 2010-06-29.

Automatic conversion script
Id: cif_fix_enum 1527 2010-12-29 10:47:43Z saulius 
;
_cod_original_sg_symbol_H-M p-1
_cod_database_code 7004613

loop_
_symmetry_equiv_pos_as_xyz
'x, y, z'
'-x, -y, -z'

loop_
_atom_site_label
_atom_site_type_symbol
_atom_site_fract_x
_atom_site_fract_y
_atom_site_fract_z
_atom_site_U_iso_or_equiv
_atom_site_adp_type
_atom_site_occupancy
_atom_site_symmetry_multiplicity
_atom_site_calc_flag
_atom_site_refinement_flags
_atom_site_disorder_assembly
_atom_site_disorder_group
C1 C -0.1870(3) 0.6442(3) 0.17583(19) 0.0325(7) Uani 1 1 d . . .
C2 C -0.0691(4) 0.6248(3) 0.1592(2) 0.0374(8) Uani 1 1 d . . .
C3 C -0.0911(4) 0.5193(3) 0.1054(2) 0.0425(8) Uani 1 1 d . . .
H3A H -0.0121 0.5085 0.0945 0.051 Uiso 1 1 calc R . .
C4 C -0.2261(4) 0.4294(3) 0.0674(2) 0.0457(9) Uani 1 1 d . . .
C5 C -0.3412(4) 0.4507(3) 0.0837(2) 0.0432(9) Uani 1 1 d . . .
H5A H -0.4330 0.3916 0.0589 0.052 Uiso 1 1 calc R . .
C6 C -0.3250(4) 0.5563(3) 0.13550(19) 0.0363(8) Uani 1 1 d . . .
C7 C 0.0803(4) 0.7165(3) 0.2006(2) 0.0405(8) Uani 1 1 d . . .
H7A H 0.0901 0.6994 0.2556 0.049 Uiso 1 1 calc R . .
H7B H 0.1474 0.6938 0.1777 0.049 Uiso 1 1 calc R . .
C8 C 0.0920(4) 0.8897(4) 0.1129(2) 0.0417(8) Uani 1 1 d . . .
H8A H -0.0068 0.8309 0.0903 0.050 Uiso 1 1 calc R . .
H8B H 0.1520 0.8664 0.0837 0.050 Uiso 1 1 calc R . .
C9 C 0.1167(4) 1.0319(4) 0.1008(2) 0.0399(8) Uani 1 1 d . . .
C10 C 0.0381(4) 1.0885(4) 0.1349(2) 0.0403(8) Uani 1 1 d . . .
C11 C 0.0556(4) 1.2178(4) 0.1165(2) 0.0513(10) Uani 1 1 d . . .
H11A H 0.0042 1.2572 0.1379 0.062 Uiso 1 1 calc R . .
C12 C 0.1471(5) 1.2864(4) 0.0675(2) 0.0590(12) Uani 1 1 d . . .
H12A H 0.1569 1.3716 0.0563 0.071 Uiso 1 1 calc R . .
C13 C 0.2238(4) 1.2317(4) 0.0350(2) 0.0606(12) Uani 1 1 d . . .
H13A H 0.2858 1.2792 0.0020 0.073 Uiso 1 1 calc R . .
C14 C 0.2084(4) 1.1042(4) 0.0517(2) 0.0518(10) Uani 1 1 d . . .
H14A H 0.2607 1.0667 0.0294 0.062 Uiso 1 1 calc R . .
C15 C 0.2752(4) 0.9394(4) 0.2335(2) 0.0476(9) Uani 1 1 d . . .
H15A H 0.3337 0.9504 0.1935 0.057 Uiso 1 1 calc R . .
H15B H 0.3017 0.8893 0.2734 0.057 Uiso 1 1 calc R . .
C16 C 0.3035(4) 1.0758(4) 0.2709(2) 0.0452(9) Uani 1 1 d . . .
H16A H 0.3998 1.1179 0.3016 0.054 Uiso 1 1 calc R . .
H16B H 0.2961 1.1325 0.2300 0.054 Uiso 1 1 calc R . .
C17 C -0.4539(4) 0.5786(4) 0.1445(2) 0.0403(8) Uani 1 1 d . . .
H17A H -0.4455 0.6605 0.1217 0.048 Uiso 1 1 calc R . .
H17B H -0.5379 0.5053 0.1140 0.048 Uiso 1 1 calc R . .
C18 C -0.6152(4) 0.6025(4) 0.2216(2) 0.0439(9) Uani 1 1 d . . .
H18A H -0.6063 0.6810 0.1947 0.053 Uiso 1 1 calc R . .
H18B H -0.6907 0.5248 0.1893 0.053 Uiso 1 1 calc R . .
C19 C -0.6591(4) 0.6149(4) 0.2986(2) 0.0432(9) Uani 1 1 d . . .
C20 C -0.5713(4) 0.7263(4) 0.3545(2) 0.0434(9) Uani 1 1 d . . .
C21 C -0.6224(4) 0.7411(4) 0.4231(2) 0.0541(10) Uani 1 1 d . . .
H21A H -0.5669 0.8139 0.4606 0.065 Uiso 1 1 calc R . .
C22 C -0.7546(5) 0.6486(5) 0.4359(3) 0.0662(13) Uani 1 1 d . . .
H22A H -0.7870 0.6603 0.4815 0.079 Uiso 1 1 calc R . .
C23 C -0.8384(5) 0.5391(5) 0.3810(3) 0.0634(12) Uani 1 1 d . . .
H23A H -0.9264 0.4766 0.3898 0.076 Uiso 1 1 calc R . .
C24 C -0.7904(4) 0.5237(4) 0.3134(3) 0.0520(10) Uani 1 1 d . . .
H24A H -0.8471 0.4503 0.2766 0.062 Uiso 1 1 calc R . .
C25 C -0.4828(4) 0.4703(3) 0.2670(2) 0.0425(8) Uani 1 1 d . . .
H25A H -0.4237 0.4351 0.2452 0.051 Uiso 1 1 calc R . .
H25B H -0.5803 0.4010 0.2567 0.051 Uiso 1 1 calc R . .
C26 C -0.4311(4) 0.5040(4) 0.3552(3) 0.0586(11) Uani 1 1 d . . .
H26A H -0.5026 0.5183 0.3787 0.070 Uiso 1 1 calc R . .
H26B H -0.4195 0.4286 0.3777 0.070 Uiso 1 1 calc R . .
C27 C 0.1996(4) 1.1952(4) 0.3390(2) 0.0523(10) Uani 1 1 d . . .
H27A H 0.2921 1.2565 0.3675 0.078 Uiso 1 1 calc R . .
H27B H 0.1283 1.1865 0.3701 0.078 Uiso 1 1 calc R . .
H27C H 0.1791 1.2287 0.2900 0.078 Uiso 1 1 calc R . .
C28 C 0.2350(5) 1.0129(5) 0.3989(2) 0.0631(12) Uani 1 1 d . . .
H28A H 0.3250 1.0783 0.4277 0.095 Uiso 1 1 calc R . .
H28B H 0.2415 0.9299 0.3887 0.095 Uiso 1 1 calc R . .
H28C H 0.1617 0.9987 0.4296 0.095 Uiso 1 1 calc R . .
C29 C -0.1701(5) 0.5958(5) 0.3738(3) 0.0727(14) Uani 1 1 d . . .
H29A H -0.1678 0.5353 0.4125 0.109 Uiso 1 1 calc R . .
H29B H -0.0842 0.6779 0.3859 0.109 Uiso 1 1 calc R . .
H29C H -0.1769 0.5555 0.3224 0.109 Uiso 1 1 calc R . .
C30 C -0.2814(6) 0.6804(5) 0.4563(3) 0.0760(14) Uani 1 1 d . . .
H30A H -0.2731 0.6187 0.4928 0.114 Uiso 1 1 calc R . .
H30B H -0.3648 0.6944 0.4603 0.114 Uiso 1 1 calc R . .
H30C H -0.1979 0.7645 0.4685 0.114 Uiso 1 1 calc R . .
C31 C -0.2481(5) 0.3134(4) 0.0097(3) 0.0700(13) Uani 1 1 d . . .
H31A H -0.1571 0.3147 0.0058 0.105 Uiso 1 1 calc R . .
H31B H -0.2943 0.3216 -0.0412 0.105 Uiso 1 1 calc R . .
H31C H -0.3069 0.2303 0.0281 0.105 Uiso 1 1 calc R . .
C32 C -0.2245(11) 1.2356(8) 0.2493(6) 0.181(4) Uani 1 1 d . . .
H32A H -0.2429 1.2958 0.2148 0.272 Uiso 1 1 calc R . .
H32B H -0.1614 1.2049 0.2293 0.272 Uiso 1 1 calc R . .
H32C H -0.1807 1.2816 0.3012 0.272 Uiso 1 1 calc R . .
N1 N 0.1213(3) 0.8627(3) 0.19688(17) 0.0357(6) Uani 1 1 d . . .
N2 N 0.1988(3) 1.0621(3) 0.32281(17) 0.0410(7) Uani 1 1 d . . .
N3 N -0.4776(3) 0.5886(3) 0.22734(16) 0.0342(6) Uani 1 1 d . . .
N4 N -0.2944(3) 0.6245(3) 0.37469(17) 0.0409(7) Uani 1 1 d . . .
N5 N -0.1196(3) 0.9256(3) 0.3469(2) 0.0411(7) Uani 1 1 d . . .
N6 N -0.1065(3) 1.0050(4) 0.3898(2) 0.0567(9) Uani 1 1 d . . .
N7 N -0.0909(5) 1.0923(5) 0.4392(3) 0.0932(16) Uani 1 1 d . . .
O1 O -0.0484(3) 1.0249(2) 0.18401(15) 0.0441(6) Uani 1 1 d . . .
O2 O -0.1686(2) 0.7424(2) 0.22935(14) 0.0359(5) Uani 1 1 d . . .
O3 O -0.4437(3) 0.8128(2) 0.34349(16) 0.0484(6) Uani 1 1 d . . .
O4 O -0.3325(3) 0.8888(3) 0.19904(16) 0.0521(7) Uani 1 1 d . . .
H4A H -0.3402 0.8622 0.1480 0.063 Uiso 1 1 d R . .
H4B H -0.3329 0.9680 0.2124 0.063 Uiso 1 1 d R . .
O5 O -0.3603(6) 1.1196(6) 0.2532(4) 0.160(2) Uani 1 1 d . . .
H5B H -0.4350 1.1345 0.2210 0.192 Uiso 1 1 d R . .
O6 O -0.3892(4) 1.0639(4) 0.3959(3) 0.1126(14) Uani 1 1 d . . .
H6A H -0.3194 1.1131 0.4366 0.135 Uiso 1 1 d R . .
H6B H -0.4686 0.9950 0.4050 0.135 Uiso 1 1 d R . .
Ni1 Ni 0.00216(4) 0.91923(4) 0.26143(2) 0.03223(14) Uani 1 1 d . . .
Ni2 Ni -0.31346(4) 0.76051(4) 0.28988(2) 0.03386(14) Uani 1 1 d . . .

loop_
_atom_site_aniso_label
_atom_site_aniso_U_11
_atom_site_aniso_U_22
_atom_site_aniso_U_33
_atom_site_aniso_U_23
_atom_site_aniso_U_13
_atom_site_aniso_U_12
C1 0.0368(18) 0.0241(16) 0.0347(17) 0.0026(13) 0.0113(14) 0.0096(14)
C2 0.0413(19) 0.0305(17) 0.0419(19) 0.0053(15) 0.0104(16) 0.0159(15)
C3 0.047(2) 0.0375(19) 0.050(2) 0.0057(17) 0.0169(17) 0.0221(17)
C4 0.061(2) 0.0326(19) 0.044(2) -0.0007(16) 0.0162(18) 0.0194(18)
C5 0.047(2) 0.0341(19) 0.0376(19) -0.0043(15) 0.0055(16) 0.0078(16)
C6 0.0371(18) 0.0340(18) 0.0336(18) 0.0014(14) 0.0079(15) 0.0108(15)
C7 0.0409(19) 0.0387(19) 0.048(2) 0.0089(16) 0.0122(16) 0.0213(16)
C8 0.043(2) 0.043(2) 0.039(2) 0.0016(16) 0.0124(16) 0.0167(17)
C9 0.0363(18) 0.0400(19) 0.0347(18) 0.0044(15) 0.0047(15) 0.0087(16)
C10 0.0387(19) 0.0391(19) 0.0340(18) 0.0051(15) -0.0026(15) 0.0111(16)
C11 0.058(2) 0.044(2) 0.048(2) 0.0088(18) 0.0001(19) 0.0201(19)
C12 0.065(3) 0.042(2) 0.049(2) 0.0138(19) -0.009(2) 0.009(2)
C13 0.051(2) 0.058(3) 0.045(2) 0.021(2) 0.0032(19) -0.002(2)
C14 0.044(2) 0.061(3) 0.041(2) 0.0097(19) 0.0086(17) 0.0132(19)
C15 0.0268(17) 0.054(2) 0.058(2) -0.0021(19) 0.0044(16) 0.0149(17)
C16 0.0293(17) 0.046(2) 0.048(2) -0.0004(17) 0.0051(16) 0.0055(16)
C17 0.0348(18) 0.042(2) 0.0353(19) -0.0011(15) 0.0026(15) 0.0091(16)
C18 0.0321(18) 0.047(2) 0.050(2) 0.0021(17) 0.0024(16) 0.0163(16)
C19 0.0348(18) 0.047(2) 0.053(2) 0.0109(18) 0.0124(17) 0.0214(17)
C20 0.042(2) 0.047(2) 0.050(2) 0.0093(18) 0.0116(17) 0.0257(18)
C21 0.056(2) 0.064(3) 0.053(2) 0.010(2) 0.019(2) 0.033(2)
C22 0.075(3) 0.084(3) 0.067(3) 0.028(3) 0.039(3) 0.050(3)
C23 0.049(2) 0.062(3) 0.092(4) 0.034(3) 0.037(2) 0.027(2)
C24 0.043(2) 0.048(2) 0.070(3) 0.015(2) 0.015(2) 0.0227(19)
C25 0.046(2) 0.0316(18) 0.046(2) 0.0053(16) 0.0119(17) 0.0119(16)
C26 0.056(2) 0.050(2) 0.067(3) 0.016(2) 0.014(2) 0.018(2)
C27 0.052(2) 0.035(2) 0.056(2) -0.0081(18) 0.0171(19) 0.0036(17)
C28 0.059(3) 0.073(3) 0.044(2) 0.014(2) -0.001(2) 0.019(2)
C29 0.064(3) 0.090(4) 0.088(4) 0.041(3) 0.028(3) 0.048(3)
C30 0.099(4) 0.092(4) 0.050(3) 0.011(3) 0.014(3) 0.053(3)
C31 0.083(3) 0.057(3) 0.068(3) -0.020(2) 0.013(3) 0.029(3)
C32 0.174(9) 0.103(6) 0.254(12) 0.036(7) 0.100(9) 0.025(6)
N1 0.0304(14) 0.0338(15) 0.0399(16) 0.0010(12) 0.0035(12) 0.0119(12)
N2 0.0345(15) 0.0418(17) 0.0382(16) 0.0039(13) 0.0055(13) 0.0087(13)
N3 0.0281(14) 0.0331(15) 0.0403(16) 0.0017(12) 0.0062(12) 0.0121(12)
N4 0.0386(16) 0.0429(17) 0.0394(16) 0.0056(13) 0.0060(13) 0.0160(14)
N5 0.0287(15) 0.0272(15) 0.058(2) -0.0022(15) 0.0103(14) 0.0029(12)
N6 0.0349(18) 0.074(3) 0.052(2) 0.012(2) 0.0141(16) 0.0124(18)
N7 0.077(3) 0.087(3) 0.090(3) -0.038(3) 0.031(3) 0.008(2)
O1 0.0433(14) 0.0461(14) 0.0477(15) 0.0146(12) 0.0123(12) 0.0220(12)
O2 0.0306(12) 0.0306(12) 0.0426(13) -0.0016(10) 0.0092(10) 0.0088(10)
O3 0.0402(14) 0.0433(14) 0.0612(17) -0.0029(13) 0.0146(12) 0.0160(12)
O4 0.0538(16) 0.0441(15) 0.0591(17) 0.0080(13) 0.0060(13) 0.0231(13)
O5 0.106(4) 0.161(5) 0.233(7) -0.012(5) 0.025(4) 0.079(4)
O6 0.090(3) 0.088(3) 0.155(4) -0.011(3) 0.027(3) 0.034(2)
Ni1 0.0291(2) 0.0302(2) 0.0338(2) 0.00229(18) 0.00636(18) 0.00910(18)
Ni2 0.0307(2) 0.0310(2) 0.0374(3) 0.00039(18) 0.00665(18) 0.01092(19)

loop_
_atom_type_symbol
_atom_type_description
_atom_type_scat_dispersion_real
_atom_type_scat_dispersion_imag
_atom_type_scat_source
C C 0.0033 0.0016 'International Tables Vol C Tables 4.2.6.8 and 6.1.1.4'
H H 0.0000 0.0000 'International Tables Vol C Tables 4.2.6.8 and 6.1.1.4'
N N 0.0061 0.0033 'International Tables Vol C Tables 4.2.6.8 and 6.1.1.4'
O O 0.0106 0.0060 'International Tables Vol C Tables 4.2.6.8 and 6.1.1.4'
Ni Ni 0.3393 1.1124 'International Tables Vol C Tables 4.2.6.8 and 6.1.1.4'

loop_
_geom_angle_atom_site_label_1
_geom_angle_atom_site_label_2
_geom_angle_atom_site_label_3
_geom_angle
_geom_angle_site_symmetry_1
_geom_angle_site_symmetry_3
_geom_angle_publ_flag
O2 C1 C2 120.6(3) . . ?
O2 C1 C6 120.8(3) . . ?
C2 C1 C6 118.5(3) . . ?
C3 C2 C1 119.7(3) . . ?
C3 C2 C7 119.9(3) . . ?
C1 C2 C7 120.4(3) . . ?
C4 C3 C2 122.6(3) . . ?
C3 C4 C5 117.1(3) . . ?
C3 C4 C31 121.8(4) . . ?
C5 C4 C31 121.2(4) . . ?
C6 C5 C4 122.7(3) . . ?
C5 C6 C1 119.4(3) . . ?
C5 C6 C17 119.1(3) . . ?
C1 C6 C17 121.4(3) . . ?
N1 C7 C2 115.2(3) . . ?
N1 C8 C9 115.4(3) . . ?
C14 C9 C10 119.6(3) . . ?
C14 C9 C8 120.6(3) . . ?
C10 C9 C8 119.6(3) . . ?
O1 C10 C9 122.0(3) . . ?
O1 C10 C11 120.2(4) . . ?
C9 C10 C11 117.7(3) . . ?
C12 C11 C10 121.1(4) . . ?
C13 C12 C11 121.1(4) . . ?
C12 C13 C14 119.3(4) . . ?
C9 C14 C13 121.2(4) . . ?
N1 C15 C16 111.0(3) . . ?
N2 C16 C15 110.1(3) . . ?
N3 C17 C6 115.6(3) . . ?
C19 C18 N3 115.2(3) . . ?
C24 C19 C20 119.7(4) . . ?
C24 C19 C18 120.6(4) . . ?
C20 C19 C18 119.6(3) . . ?
O3 C20 C21 120.8(4) . . ?
O3 C20 C19 121.3(3) . . ?
C21 C20 C19 117.9(4) . . ?
C22 C21 C20 121.0(4) . . ?
C23 C22 C21 120.3(4) . . ?
C24 C23 C22 119.4(4) . . ?
C23 C24 C19 121.7(4) . . ?
N3 C25 C26 111.8(3) . . ?
N4 C26 C25 112.0(3) . . ?
C7 N1 C15 109.0(3) . . ?
C7 N1 C8 109.6(3) . . ?
C15 N1 C8 111.8(3) . . ?
C7 N1 Ni1 109.0(2) . . ?
C15 N1 Ni1 108.0(2) . . ?
C8 N1 Ni1 109.3(2) . . ?
C27 N2 C16 108.8(3) . . ?
C27 N2 C28 109.0(3) . . ?
C16 N2 C28 111.4(3) . . ?
C27 N2 Ni1 113.1(2) . . ?
C16 N2 Ni1 105.6(2) . . ?
C28 N2 Ni1 109.0(2) . . ?
C25 N3 C17 111.1(3) . . ?
C25 N3 C18 111.9(3) . . ?
C17 N3 C18 106.3(3) . . ?
C25 N3 Ni2 109.5(2) . . ?
C17 N3 Ni2 109.3(2) . . ?
C18 N3 Ni2 108.6(2) . . ?
C29 N4 C26 113.0(3) . . ?
C29 N4 C30 106.9(3) . . ?
C26 N4 C30 107.8(3) . . ?
C29 N4 Ni2 113.6(2) . . ?
C26 N4 Ni2 104.6(2) . . ?
C30 N4 Ni2 110.9(3) . . ?
N6 N5 Ni1 131.8(3) . . ?
N6 N5 Ni2 128.4(3) . . ?
Ni1 N5 Ni2 95.61(13) . . ?
N5 N6 N7 178.4(5) . . ?
C10 O1 Ni1 121.4(2) . . ?
C1 O2 Ni1 128.44(19) . . ?
C1 O2 Ni2 128.94(19) . . ?
Ni1 O2 Ni2 102.31(10) . . ?
C20 O3 Ni2 123.6(2) . . ?
O1 Ni1 O2 99.06(10) . . ?
O1 Ni1 N1 96.74(11) . . ?
O2 Ni1 N1 91.59(10) . . ?
O1 Ni1 N2 101.10(11) . . ?
O2 Ni1 N2 159.83(11) . . ?
N1 Ni1 N2 85.51(11) . . ?
O1 Ni1 N5 100.57(11) . . ?
O2 Ni1 N5 80.28(10) . . ?
N1 Ni1 N5 161.82(11) . . ?
N2 Ni1 N5 96.51(11) . . ?
O3 Ni2 O2 169.46(10) . . ?
O3 Ni2 N3 94.57(10) . . ?
O2 Ni2 N3 91.69(10) . . ?
O3 Ni2 N5 95.34(11) . . ?
O2 Ni2 N5 78.72(11) . . ?
N3 Ni2 N5 170.00(11) . . ?
O3 Ni2 N4 95.18(11) . . ?
O2 Ni2 N4 93.89(10) . . ?
N3 Ni2 N4 84.16(11) . . ?
N5 Ni2 N4 93.60(11) . . ?
O3 Ni2 O4 87.63(11) . . ?
O2 Ni2 O4 83.51(10) . . ?
N3 Ni2 O4 93.56(10) . . ?
N5 Ni2 O4 88.20(11) . . ?
N4 Ni2 O4 176.51(11) . . ?

loop_
_geom_bond_atom_site_label_1
_geom_bond_atom_site_label_2
_geom_bond_distance
_geom_bond_site_symmetry_2
_geom_bond_publ_flag
C1 O2 1.335(4) . ?
C1 C2 1.408(5) . ?
C1 C6 1.411(4) . ?
C2 C3 1.386(5) . ?
C2 C7 1.507(5) . ?
C3 C4 1.384(5) . ?
C4 C5 1.389(5) . ?
C4 C31 1.515(5) . ?
C5 C6 1.384(5) . ?
C6 C17 1.500(5) . ?
C7 N1 1.490(4) . ?
C8 N1 1.496(4) . ?
C8 C9 1.504(5) . ?
C9 C14 1.387(5) . ?
C9 C10 1.405(5) . ?
C10 O1 1.329(4) . ?
C10 C11 1.411(5) . ?
C11 C12 1.371(6) . ?
C12 C13 1.361(6) . ?
C13 C14 1.389(6) . ?
C15 N1 1.492(4) . ?
C15 C16 1.511(5) . ?
C16 N2 1.484(4) . ?
C17 N3 1.496(4) . ?
C18 C19 1.493(5) . ?
C18 N3 1.500(4) . ?
C19 C24 1.390(5) . ?
C19 C20 1.414(5) . ?
C20 O3 1.324(4) . ?
C20 C21 1.405(5) . ?
C21 C22 1.388(6) . ?
C22 C23 1.386(7) . ?
C23 C24 1.371(6) . ?
C25 N3 1.473(4) . ?
C25 C26 1.514(5) . ?
C26 N4 1.471(5) . ?
C27 N2 1.484(5) . ?
C28 N2 1.487(5) . ?
C29 N4 1.465(5) . ?
C30 N4 1.484(5) . ?
C32 O5 1.475(8) . ?
N1 Ni1 2.058(3) . ?
N2 Ni1 2.088(3) . ?
N3 Ni2 2.073(3) . ?
N4 Ni2 2.167(3) . ?
N5 N6 1.080(4) . ?
N5 Ni1 2.111(3) . ?
N5 Ni2 2.143(3) . ?
N6 N7 1.210(5) . ?
O1 Ni1 1.948(2) . ?
O2 Ni1 2.005(2) . ?
O2 Ni2 2.042(2) . ?
O3 Ni2 2.018(2) . ?
O4 Ni2 2.178(3) . ?
